data_4037353
loop_
_publ_author_name
'Chang, Geng-Hua'
'Wang, Chein-Yi'
'Madhusudhan Reddy, G.'
'Tsai, Yi-Ling'
'Lin, Wenwei'

_publ_section_title
;
 Enantioselective Synthesis of Polysubstituted
 Benzopyrano[3,4-c]pyrrolidine Frameworks via [3 + 2] Cycloaddition of
 Azomethine Ylides and Coumarin Derivatives.
;
_journal_issue 20
_journal_name_full 'The Journal of organic chemistry'
_journal_page_first 10071
_journal_page_last 10080
_journal_paper_doi 10.1021/acs.joc.6b02041
_journal_volume 81
_journal_year 2016
_chemical_formula_moiety 'C27 H21 Br2 N O6'
_chemical_formula_sum 'C27 H21 Br2 N O6'
_chemical_formula_weight 615.27
_space_group_IT_number 15
_space_group_name_Hall '-C 2yc'
_space_group_name_H-M_alt 'C 1 2/c 1'
_symmetry_cell_setting monoclinic
_symmetry_space_group_name_H-M 'C 1 2/c 1'
_atom_sites_solution_hydrogens geom
_atom_sites_solution_primary direct
_atom_sites_solution_secondary difmap
_audit_creation_method SHELXL-97
_cell_angle_alpha 90.00
_cell_angle_beta 97.703(2)
_cell_angle_gamma 90.00
_cell_formula_units_Z 8
_cell_length_a 18.5650(10)
_cell_length_b 14.7048(7)
_cell_length_c 18.3354(9)
_cell_measurement_reflns_used 4114
_cell_measurement_temperature 296(2)
_cell_measurement_theta_max 22.77
_cell_measurement_theta_min 2.21
_cell_volume 4960.3(4)
_computing_molecular_graphics 'Ortep-3 for Windows (Farrugia, 1997)'
_computing_publication_material 'WinGX publication routines (Farrugia, 1999)'
_computing_structure_refinement 'SHELXL-97 (Sheldrick, 1997)'
_computing_structure_solution 'SHELXS-86 (Sheldrick, 1986)'
_diffrn_ambient_temperature 296(2)
_diffrn_measured_fraction_theta_full 0.996
_diffrn_measured_fraction_theta_max 0.996
_diffrn_measurement_device_type 'Bruker APEX2'
_diffrn_radiation_monochromator graphite
_diffrn_radiation_source 'fine-focus sealed tube'
_diffrn_radiation_type MoK\a
_diffrn_radiation_wavelength 0.71073
_diffrn_reflns_av_R_equivalents 0.0471
_diffrn_reflns_av_sigmaI/netI 0.0474
_diffrn_reflns_limit_h_max 22
_diffrn_reflns_limit_h_min -21
_diffrn_reflns_limit_k_max 15
_diffrn_reflns_limit_k_min -17
_diffrn_reflns_limit_l_max 21
_diffrn_reflns_limit_l_min -21
_diffrn_reflns_number 17351
_diffrn_reflns_theta_full 25.00
_diffrn_reflns_theta_max 25.00
_diffrn_reflns_theta_min 2.02
_exptl_absorpt_coefficient_mu 3.312
_exptl_absorpt_correction_T_max 0.5571
_exptl_absorpt_correction_T_min 0.3988
_exptl_absorpt_correction_type multi-scan
_exptl_crystal_colour colorless
_exptl_crystal_density_diffrn 1.648
_exptl_crystal_density_method 'not measured'
_exptl_crystal_description prism
_exptl_crystal_F_000 2464
_exptl_crystal_size_max 0.34
_exptl_crystal_size_mid 0.23
_exptl_crystal_size_min 0.20
_refine_diff_density_max 0.465
_refine_diff_density_min -0.596
_refine_diff_density_rms 0.058
_refine_ls_extinction_method none
_refine_ls_goodness_of_fit_ref 1.005
_refine_ls_hydrogen_treatment constr
_refine_ls_matrix_type full
_refine_ls_number_parameters 325
_refine_ls_number_reflns 4336
_refine_ls_number_restraints 0
_refine_ls_restrained_S_all 1.005
_refine_ls_R_factor_all 0.0792
_refine_ls_R_factor_gt 0.0425
_refine_ls_shift/su_max 0.001
_refine_ls_shift/su_mean 0.000
_refine_ls_structure_factor_coef Fsqd
_refine_ls_weighting_details 'calc w=1/[\s^2^(Fo^2^)+(0.0316P)^2^+12.3543P] where P=(Fo^2^+2Fc^2^)/3'
_refine_ls_weighting_scheme calc
_refine_ls_wR_factor_gt 0.0841
_refine_ls_wR_factor_ref 0.0971
_reflns_number_gt 2901
_reflns_number_total 4336
_reflns_threshold_expression >2sigma(I)
_cod_data_source_file jo6b02041_si_003.cif
_cod_data_source_block a18003
_cod_original_sg_symbol_H-M 'C 2/c'
_cod_database_code 4037353

loop_
_symmetry_equiv_pos_as_xyz
'x, y, z'
'-x, y, -z+1/2'
'x+1/2, y+1/2, z'
'-x+1/2, y+1/2, -z+1/2'
'-x, -y, -z'
'x, -y, z-1/2'
'-x+1/2, -y+1/2, -z'
'x+1/2, -y+1/2, z-1/2'

loop_
_atom_site_label
_atom_site_type_symbol
_atom_site_fract_x
_atom_site_fract_y
_atom_site_fract_z
_atom_site_U_iso_or_equiv
_atom_site_adp_type
_atom_site_occupancy
_atom_site_symmetry_multiplicity
_atom_site_calc_flag
_atom_site_refinement_flags
C1 C 0.3390(2) 0.5247(3) 1.0840(2) 0.0445(10) Uani 1 1 d .
C2 C 0.3504(2) 0.4320(3) 1.0858(2) 0.0515(11) Uani 1 1 d .
H2 H 0.3877 0.4066 1.1183 0.062 Uiso 1 1 calc R
C3 C 0.3052(2) 0.3781(3) 1.0385(2) 0.0482(10) Uani 1 1 d .
H3 H 0.3113 0.3153 1.0389 0.058 Uiso 1 1 calc R
C4 C 0.25072(19) 0.4178(2) 0.9902(2) 0.0382(9) Uani 1 1 d .
C5 C 0.24008(18) 0.5107(2) 0.98597(17) 0.0314(8) Uani 1 1 d .
C6 C 0.28511(19) 0.5646(3) 1.03469(19) 0.0389(9) Uani 1 1 d .
H6 H 0.2791 0.6274 1.0342 0.047 Uiso 1 1 calc R
C7 C 0.1435(2) 0.3828(2) 0.9049(2) 0.0396(9) Uani 1 1 d .
C8 C 0.11728(18) 0.4788(2) 0.91446(18) 0.0328(8) Uani 1 1 d .
H8 H 0.0862 0.4793 0.9536 0.039 Uiso 1 1 calc R
C9 C 0.17841(18) 0.5483(2) 0.93296(18) 0.0303(8) Uani 1 1 d .
H9 H 0.1584 0.6009 0.9562 0.036 Uiso 1 1 calc R
C10 C 0.19483(18) 0.5776(2) 0.85598(18) 0.0319(8) Uani 1 1 d .
C11 C 0.2281(2) 0.6727(2) 0.8567(2) 0.0387(9) Uani 1 1 d .
C12 C 0.2429(2) 0.5104(3) 0.8206(2) 0.0436(9) Uani 1 1 d .
H12A H 0.2219 0.4507 0.8203 0.065 Uiso 1 1 calc R
H12B H 0.2906 0.5093 0.8484 0.065 Uiso 1 1 calc R
H12C H 0.2464 0.5290 0.7710 0.065 Uiso 1 1 calc R
C14 C 0.07297(18) 0.5148(2) 0.84230(18) 0.0331(8) Uani 1 1 d .
H14 H 0.0662 0.4657 0.8059 0.040 Uiso 1 1 calc R
C15 C -0.00066(18) 0.5541(2) 0.85308(17) 0.0310(8) Uani 1 1 d .
C16 C -0.0593(2) 0.4980(2) 0.86032(18) 0.0356(8) Uani 1 1 d .
C17 C -0.1263(2) 0.5311(3) 0.8714(2) 0.0446(10) Uani 1 1 d .
H17 H -0.1642 0.4912 0.8766 0.054 Uiso 1 1 calc R
C18 C -0.1370(2) 0.6241(3) 0.8748(2) 0.0468(10) Uani 1 1 d .
H18 H -0.1818 0.6477 0.8827 0.056 Uiso 1 1 calc R
C19 C -0.0800(2) 0.6803(2) 0.8663(2) 0.0415(9) Uani 1 1 d .
C20 C -0.0124(2) 0.6470(2) 0.85568(19) 0.0388(9) Uani 1 1 d .
H20 H 0.0252 0.6872 0.8503 0.047 Uiso 1 1 calc R
C21 C -0.0464(2) 0.3513(3) 0.9123(2) 0.0441(10) Uani 1 1 d .
C22 C -0.0496(2) 0.2524(2) 0.8956(2) 0.0425(10) Uani 1 1 d .
C23 C -0.0564(2) 0.2186(3) 0.8253(3) 0.0555(11) Uani 1 1 d .
H23 H -0.0577 0.2580 0.7855 0.067 Uiso 1 1 calc R
C24 C -0.0613(3) 0.1262(4) 0.8138(3) 0.0768(15) Uani 1 1 d .
H24 H -0.0664 0.1032 0.7661 0.092 Uiso 1 1 calc R
C25 C -0.0587(3) 0.0682(3) 0.8723(5) 0.0877(19) Uani 1 1 d .
H25 H -0.0617 0.0058 0.8643 0.105 Uiso 1 1 calc R
C26 C -0.0519(3) 0.1010(4) 0.9421(4) 0.0871(18) Uani 1 1 d .
H26 H -0.0503 0.0611 0.9816 0.105 Uiso 1 1 calc R
C27 C 0.2635(3) 0.7884(3) 0.7784(3) 0.0741(15) Uani 1 1 d .
H27A H 0.2661 0.7986 0.7270 0.111 Uiso 1 1 calc R
H27B H 0.3112 0.7938 0.8056 0.111 Uiso 1 1 calc R
H27C H 0.2319 0.8327 0.7958 0.111 Uiso 1 1 calc R
C28 C -0.0475(3) 0.1939(3) 0.9544(3) 0.0668(13) Uani 1 1 d .
H28 H -0.0431 0.2166 1.0021 0.080 Uiso 1 1 calc R
O1 O 0.20745(14) 0.35690(16) 0.94489(15) 0.0475(7) Uani 1 1 d .
O2 O 0.11188(15) 0.32635(18) 0.86575(17) 0.0607(8) Uani 1 1 d .
O3 O -0.05177(14) 0.40294(16) 0.85059(13) 0.0431(6) Uani 1 1 d .
O4 O -0.0408(2) 0.3845(2) 0.97238(16) 0.0714(9) Uani 1 1 d .
O5 O 0.2455(2) 0.71825(19) 0.90926(17) 0.0740(10) Uani 1 1 d .
O6 O 0.23531(16) 0.69783(18) 0.78840(15) 0.0577(8) Uani 1 1 d .
Br1 Br 0.40033(3) 0.59878(4) 1.15109(3) 0.0772(2) Uani 1 1 d .
Br2 Br -0.09559(3) 0.80811(3) 0.86808(3) 0.0799(2) Uani 1 1 d .
N1 N 0.12053(15) 0.58539(19) 0.81714(15) 0.0370(7) Uani 1 1 d .
H1' H 0.1211 0.5853 0.7608 0.044 Uiso 1 1 d R

loop_
_atom_site_aniso_label
_atom_site_aniso_U_11
_atom_site_aniso_U_22
_atom_site_aniso_U_33
_atom_site_aniso_U_23
_atom_site_aniso_U_13
_atom_site_aniso_U_12
C1 0.034(2) 0.052(3) 0.045(2) -0.0015(19) -0.0027(18) -0.0025(18)
C2 0.041(2) 0.058(3) 0.053(3) 0.014(2) -0.004(2) 0.006(2)
C3 0.045(2) 0.039(2) 0.060(3) 0.013(2) 0.003(2) 0.0044(19)
C4 0.036(2) 0.035(2) 0.043(2) 0.0008(17) 0.0034(17) -0.0007(17)
C5 0.033(2) 0.032(2) 0.0287(19) 0.0009(15) 0.0038(15) 0.0005(16)
C6 0.039(2) 0.039(2) 0.040(2) -0.0015(17) 0.0080(17) 0.0021(17)
C7 0.036(2) 0.031(2) 0.051(2) 0.0040(18) 0.0037(18) -0.0057(17)
C8 0.033(2) 0.032(2) 0.0339(19) 0.0023(15) 0.0059(15) 0.0013(15)
C9 0.0320(19) 0.0265(18) 0.0327(19) -0.0027(15) 0.0051(15) 0.0000(15)
C10 0.0337(19) 0.0287(19) 0.0336(19) -0.0013(15) 0.0050(15) 0.0003(15)
C11 0.038(2) 0.031(2) 0.045(2) 0.0056(18) -0.0006(18) 0.0008(16)
C12 0.044(2) 0.042(2) 0.047(2) -0.0032(18) 0.0164(19) 0.0004(18)
C14 0.035(2) 0.034(2) 0.0302(19) 0.0002(15) 0.0052(16) -0.0011(16)
C15 0.034(2) 0.032(2) 0.0258(18) 0.0001(15) 0.0005(15) -0.0003(16)
C16 0.043(2) 0.033(2) 0.0301(19) 0.0032(16) 0.0043(16) -0.0022(18)
C17 0.042(2) 0.051(3) 0.043(2) 0.0060(19) 0.0122(18) -0.005(2)
C18 0.045(2) 0.057(3) 0.040(2) 0.0038(19) 0.0129(19) 0.011(2)
C19 0.044(2) 0.037(2) 0.042(2) -0.0016(18) 0.0000(18) 0.0074(19)
C20 0.037(2) 0.036(2) 0.041(2) -0.0014(17) -0.0031(17) -0.0039(17)
C21 0.040(2) 0.054(3) 0.039(2) 0.006(2) 0.0052(18) 0.0018(19)
C22 0.035(2) 0.036(2) 0.058(3) 0.005(2) 0.0101(19) -0.0005(17)
C23 0.057(3) 0.045(3) 0.066(3) -0.002(2) 0.014(2) -0.005(2)
C24 0.074(4) 0.054(3) 0.103(4) -0.022(3) 0.016(3) -0.009(3)
C25 0.059(3) 0.039(3) 0.171(7) -0.004(4) 0.037(4) -0.002(2)
C26 0.075(4) 0.057(4) 0.136(6) 0.046(4) 0.038(4) 0.013(3)
C27 0.064(3) 0.051(3) 0.107(4) 0.035(3) 0.011(3) -0.012(2)
C28 0.069(3) 0.055(3) 0.077(3) 0.020(3) 0.015(3) 0.009(2)
O1 0.0456(16) 0.0257(13) 0.0676(18) 0.0023(12) -0.0064(14) 0.0027(12)
O2 0.0571(19) 0.0329(15) 0.086(2) -0.0084(15) -0.0117(16) -0.0069(13)
O3 0.0508(16) 0.0384(15) 0.0414(15) 0.0037(12) 0.0105(12) -0.0057(12)
O4 0.117(3) 0.058(2) 0.0374(17) 0.0026(15) 0.0039(17) 0.0087(18)
O5 0.124(3) 0.0368(17) 0.058(2) -0.0035(15) -0.0009(19) -0.0204(18)
O6 0.070(2) 0.0475(17) 0.0564(18) 0.0155(14) 0.0126(15) -0.0204(15)
Br1 0.0597(3) 0.0862(4) 0.0762(3) -0.0196(3) -0.0257(2) 0.0010(3)
Br2 0.0667(3) 0.0422(3) 0.1269(5) -0.0099(3) -0.0016(3) 0.0144(2)
N1 0.0362(17) 0.0440(18) 0.0308(16) 0.0078(14) 0.0045(13) -0.0046(14)

loop_
_atom_type_symbol
_atom_type_description
_atom_type_scat_dispersion_real
_atom_type_scat_dispersion_imag
_atom_type_scat_source
C C 0.0033 0.0016 'International Tables Vol C Tables 4.2.6.8 and 6.1.1.4'
H H 0.0000 0.0000 'International Tables Vol C Tables 4.2.6.8 and 6.1.1.4'
O O 0.0106 0.0060 'International Tables Vol C Tables 4.2.6.8 and 6.1.1.4'
Br Br -0.2901 2.4595 'International Tables Vol C Tables 4.2.6.8 and 6.1.1.4'
N N 0.0061 0.0033 'International Tables Vol C Tables 4.2.6.8 and 6.1.1.4'

loop_
_geom_angle_atom_site_label_1
_geom_angle_atom_site_label_2
_geom_angle_atom_site_label_3
_geom_angle
C2 C1 C6 121.9(4)
C2 C1 Br1 118.3(3)
C6 C1 Br1 119.8(3)
C3 C2 C1 118.5(4)
C3 C2 H2 120.8
C1 C2 H2 120.8
C2 C3 C4 119.5(4)
C2 C3 H3 120.2
C4 C3 H3 120.2
C5 C4 C3 122.7(3)
C5 C4 O1 122.2(3)
C3 C4 O1 115.0(3)
C4 C5 C6 117.4(3)
C4 C5 C9 119.4(3)
C6 C5 C9 123.1(3)
C1 C6 C5 119.9(3)
C1 C6 H6 120.1
C5 C6 H6 120.1
O2 C7 O1 116.7(3)
O2 C7 C8 125.2(3)
O1 C7 C8 118.0(3)
C7 C8 C9 114.1(3)
C7 C8 C14 111.2(3)
C9 C8 C14 104.7(3)
C7 C8 H8 108.9
C9 C8 H8 108.9
C14 C8 H8 108.9
C5 C9 C8 112.0(3)
C5 C9 C10 117.8(3)
C8 C9 C10 102.4(3)
C5 C9 H9 108.1
C8 C9 H9 108.1
C10 C9 H9 108.1
N1 C10 C11 106.5(3)
N1 C10 C12 114.0(3)
C11 C10 C12 109.7(3)
N1 C10 C9 100.2(3)
C11 C10 C9 112.1(3)
C12 C10 C9 113.8(3)
O5 C11 O6 124.0(3)
O5 C11 C10 126.2(4)
O6 C11 C10 109.8(3)
C10 C12 H12A 109.5
C10 C12 H12B 109.5
H12A C12 H12B 109.5
C10 C12 H12C 109.5
H12A C12 H12C 109.5
H12B C12 H12C 109.5
N1 C14 C15 111.1(3)
N1 C14 C8 103.6(3)
C15 C14 C8 113.6(3)
N1 C14 H14 109.5
C15 C14 H14 109.5
C8 C14 H14 109.5
C16 C15 C20 117.0(3)
C16 C15 C14 121.2(3)
C20 C15 C14 121.8(3)
C17 C16 C15 122.8(3)
C17 C16 O3 118.3(3)
C15 C16 O3 118.8(3)
C16 C17 C18 119.6(4)
C16 C17 H17 120.2
C18 C17 H17 120.2
C19 C18 C17 118.3(4)
C19 C18 H18 120.8
C17 C18 H18 120.8
C18 C19 C20 122.1(4)
C18 C19 Br2 118.3(3)
C20 C19 Br2 119.6(3)
C19 C20 C15 120.2(3)
C19 C20 H20 119.9
C15 C20 H20 119.9
O4 C21 O3 121.8(4)
O4 C21 C22 125.9(4)
O3 C21 C22 112.3(3)
C23 C22 C28 120.0(4)
C23 C22 C21 123.0(4)
C28 C22 C21 117.0(4)
C22 C23 C24 119.8(4)
C22 C23 H23 120.1
C24 C23 H23 120.1
C25 C24 C23 120.0(5)
C25 C24 H24 120.0
C23 C24 H24 120.0
C26 C25 C24 120.6(5)
C26 C25 H25 119.7
C24 C25 H25 119.7
C25 C26 C28 120.0(5)
C25 C26 H26 120.0
C28 C26 H26 120.0
O6 C27 H27A 109.5
O6 C27 H27B 109.5
H27A C27 H27B 109.5
O6 C27 H27C 109.5
H27A C27 H27C 109.5
H27B C27 H27C 109.5
C22 C28 C26 119.6(5)
C22 C28 H28 120.2
C26 C28 H28 120.2
C7 O1 C4 122.0(3)
C21 O3 C16 116.4(3)
C11 O6 C27 117.3(3)
C10 N1 C14 110.8(3)
C10 N1 H1' 110.5
C14 N1 H1' 113.5

loop_
_geom_bond_atom_site_label_1
_geom_bond_atom_site_label_2
_geom_bond_distance
C1 C2 1.380(5)
C1 C6 1.385(5)
C1 Br1 1.903(4)
C2 C3 1.375(6)
C2 H2 0.9300
C3 C4 1.381(5)
C3 H3 0.9300
C4 C5 1.381(5)
C4 O1 1.399(4)
C5 C6 1.388(5)
C5 C9 1.505(4)
C6 H6 0.9300
C7 O2 1.198(4)
C7 O1 1.363(4)
C7 C8 1.511(5)
C8 C9 1.532(5)
C8 C14 1.554(5)
C8 H8 0.9800
C9 C10 1.545(5)
C9 H9 0.9800
C10 N1 1.470(4)
C10 C11 1.528(5)
C10 C12 1.533(5)
C11 O5 1.183(4)
C11 O6 1.329(4)
C12 H12A 0.9600
C12 H12B 0.9600
C12 H12C 0.9600
C14 N1 1.476(4)
C14 C15 1.521(5)
C14 H14 0.9800
C15 C16 1.387(5)
C15 C20 1.386(5)
C16 C17 1.375(5)
C16 O3 1.418(4)
C17 C18 1.384(5)
C17 H17 0.9300
C18 C19 1.368(5)
C18 H18 0.9300
C19 C20 1.385(5)
C19 Br2 1.902(4)
C20 H20 0.9300
C21 O4 1.196(4)
C21 O3 1.356(4)
C21 C22 1.486(5)
C22 C23 1.372(5)
C22 C28 1.375(6)
C23 C24 1.376(6)
C23 H23 0.9300
C24 C25 1.366(8)
C24 H24 0.9300
C25 C26 1.357(8)
C25 H25 0.9300
C26 C28 1.385(7)
C26 H26 0.9300
C27 O6 1.452(5)
C27 H27A 0.9600
C27 H27B 0.9600
C27 H27C 0.9600
C28 H28 0.9300
N1 H1' 1.0352
